data_4003630
loop_
_publ_author_name
'Guo, Jing'
'Zhou, Cong'
'Xie, Sheng'
'Luo, Shenglian'
'Gopalakrishna, Tullimilli Y.'
'Sun, Zhe'
'Jouha, Jabrane'
'Wu, Jishan'
'Zeng, Zebing'

_publ_section_title
;
 Large Aromatic Hydrocarbon Radical Cation with Global Aromaticity and
 State-Associated Magnetic Activity
;
_journal_issue 14
_journal_name_full 'Chemistry of Materials'
_journal_page_first 5927
_journal_page_last 5936
_journal_paper_doi 10.1021/acs.chemmater.9b05099
_journal_volume 32
_journal_year 2020
_chemical_formula_moiety 'C40 H50 Br2 O8'
_chemical_formula_sum 'C40 H50 Br2 O8'
_chemical_formula_weight 818.62
_space_group_crystal_system monoclinic
_space_group_IT_number 14
_space_group_name_Hall '-P 2ybc'
_space_group_name_H-M_alt 'P 1 21/c 1'
_atom_sites_solution_hydrogens geom
_atom_sites_solution_primary direct
_audit_creation_date 2017-06-21
_audit_creation_method
;
Olex2 1.2
(compiled 2016.02.19 svn.r3266 for OlexSys, GUI svn.r5155)
;
_cell_angle_alpha 90
_cell_angle_beta 111.789(2)
_cell_angle_gamma 90
_cell_formula_units_Z 8
_cell_length_a 29.824(7)
_cell_length_b 12.296(2)
_cell_length_c 22.185(4)
_cell_measurement_reflns_used 9645
_cell_measurement_temperature 273(2)
_cell_measurement_theta_max 25.409
_cell_measurement_theta_min 2.371
_cell_volume 7554(3)
_computing_cell_refinement 'SAINT v8.37A (Bruker, 2015)'
_computing_data_reduction 'SAINT v8.37A (Bruker, 2015)'
_computing_molecular_graphics 'Olex2 (Dolomanov et al., 2009)'
_computing_publication_material 'Olex2 (Dolomanov et al., 2009)'
_computing_structure_refinement 'ShelXL (Sheldrick, 2015)'
_computing_structure_solution 'SIR2004 (Burla et al., 2007)'
_diffrn_ambient_temperature 273.15
_diffrn_measured_fraction_theta_full 1.000
_diffrn_measured_fraction_theta_max 0.995
_diffrn_measurement_device_type 'Bruker APEXII'
_diffrn_radiation_wavelength 0.6525
_diffrn_reflns_av_R_equivalents 0.0863
_diffrn_reflns_av_unetI/netI 0.0488
_diffrn_reflns_Laue_measured_fraction_full 1.000
_diffrn_reflns_Laue_measured_fraction_max 0.995
_diffrn_reflns_limit_h_max 39
_diffrn_reflns_limit_h_min -39
_diffrn_reflns_limit_k_max 16
_diffrn_reflns_limit_k_min -16
_diffrn_reflns_limit_l_max 29
_diffrn_reflns_limit_l_min -29
_diffrn_reflns_number 128568
_diffrn_reflns_point_group_measured_fraction_full 1.000
_diffrn_reflns_point_group_measured_fraction_max 0.995
_diffrn_reflns_theta_full 23.048
_diffrn_reflns_theta_max 25.458
_diffrn_reflns_theta_min 0.675
_exptl_absorpt_coefficient_mu 1.749
_exptl_crystal_colour 'clear light yellow'
_exptl_crystal_colour_lustre clear
_exptl_crystal_colour_modifier light
_exptl_crystal_colour_primary yellow
_exptl_crystal_density_diffrn 1.440
_exptl_crystal_description block
_exptl_crystal_F_000 3392
_exptl_crystal_size_max 0.22
_exptl_crystal_size_mid 0.19
_exptl_crystal_size_min 0.18
_refine_diff_density_max 2.280
_refine_diff_density_min -0.831
_refine_diff_density_rms 0.180
_refine_ls_extinction_method none
_refine_ls_goodness_of_fit_ref 1.107
_refine_ls_hydrogen_treatment constr
_refine_ls_matrix_type full
_refine_ls_number_parameters 937
_refine_ls_number_reflns 18014
_refine_ls_number_restraints 18
_refine_ls_restrained_S_all 1.123
_refine_ls_R_factor_all 0.0999
_refine_ls_R_factor_gt 0.0907
_refine_ls_shift/su_max 0.001
_refine_ls_shift/su_mean 0.000
_refine_ls_structure_factor_coef Fsqd
_refine_ls_weighting_details 'w=1/[\s^2^(Fo^2^)+(0.1019P)^2^+57.8723P] where P=(Fo^2^+2Fc^2^)/3'
_refine_ls_weighting_scheme calc
_refine_ls_wR_factor_gt 0.2364
_refine_ls_wR_factor_ref 0.2426
_reflns_Friedel_coverage 0.000
_reflns_number_gt 15452
_reflns_number_total 18014
_reflns_threshold_expression 'I > 2\s(I)'
_cod_data_source_file cm9b05099_si_003.cif
_cod_data_source_block lb184
_cod_depositor_comments
;Adding full bibliography for 4003630--4003634.cif.

 Adding full bibliography for 4003630--4003634.cif.
;
_cod_database_code 4003630
_shelx_space_group_comment
;
The symmetry employed for this shelxl refinement is uniquely defined
by the following loop, which should always be used as a source of
symmetry information in preference to the above space-group names.
They are only intended as comments.
;
_olex2_refinement_description
;
1. Fixed Uiso
 At 1.2 times of:
  All C(H) groups, All C(H,H) groups
 At 1.5 times of:
  All C(H,H,H) groups
2. Uiso/Uaniso restraints and constraints
Uanis(Br01) \\sim Ueq: with sigma of 0.01 and sigma for terminal atoms of 0.02
Uanis(Br1B) \\sim Ueq, Uanis(Br2B) \\sim Ueq: with sigma of 0.001 and sigma for
terminal atoms of 0.001
Uanis(Br01) \\sim Ueq: with sigma of 0.001 and sigma for terminal atoms of 0.002
3. Others
 Sof(Br1B)=1-FVAR(1)
 Sof(Br1A)=FVAR(1)
 Sof(Br2B)=1-FVAR(2)
 Sof(Br2A)=FVAR(2)
4.a Secondary CH2 refined with riding coordinates:
 C01J(H01D,H01F), C01M(H01P,H01Q), C01O(H01R,H01S), C01Q(H01G,H01H), C01V(H01U,
 H01V), C01Y(H01Z,H), C023(H2AA,HC), C024(H02G,H02H), C025(H02I,H02J),
 C026(H02K,H02L), C027(H02M,H02N), C028(H3AA,HD), C029(H02O,H02P), C02A(H02Q,
 H02R), C02B(H02S,H02T), C02D(H02X,H02Y), C02H(H6AA,HK), C02I(H02,HL),
 C02J(H0AA,HM), C02K(H7AA,HN), C02L(H8AA,HO), C02N(H9AA,HR), C02R(H3BA,HY),
 C02S(H4BA,HZ)
4.b Aromatic/amide H refined with riding coordinates:
 C01D(H01O), C01E(H01E), C01S(H01T), C021(H021)
4.c Idealised Me refined as rotating group:
 C00W(H00A,H00B,H00C), C01H(H01A,H01B,H01C), C01U(H01I,H01J,H01K), C01W(H01W,
 H01X,H01Y), C01X(H01L,H01M,H01N), C01Z(H01,HA,HB), C020(H02A,H02B,H02C),
 C022(H02D,H02E,H02F), C02C(H02U,H02V,H02W), C02E(H02Z,HE,HF), C02F(H4AA,HG,HH),
  C02G(H5AA,HI,HJ), C02M(H1AA,HP,HQ), C02O(H0BA,HS,HT), C02P(H1BA,HU,HV),
 C02Q(H2BA,HW,HX)
;
_shelx_shelxl_version_number 2014/7
_olex2_submission_special_instructions 'No special instructions were received'

loop_
_space_group_symop_operation_xyz
'x, y, z'
'-x, y+1/2, -z+1/2'
'-x, -y, -z'
'x, -y-1/2, z-1/2'

loop_
_atom_site_label
_atom_site_type_symbol
_atom_site_fract_x
_atom_site_fract_y
_atom_site_fract_z
_atom_site_U_iso_or_equiv
_atom_site_adp_type
_atom_site_occupancy
_atom_site_site_symmetry_order
_atom_site_calc_flag
_atom_site_refinement_flags_posn
_atom_site_refinement_flags_adp
_atom_site_refinement_flags_occupancy
_atom_site_disorder_assembly
_atom_site_disorder_group
Br01 Br 1.02547(2) 0.74716(6) 0.30888(3) 0.03004(17) Uani 1 1 d . U . . .
Br02 Br 0.47484(2) 0.25351(6) 0.28325(2) 0.03309(18) Uani 1 1 d . . . . .
O005 O 0.55221(13) 0.3343(3) 0.60581(19) 0.0233(8) Uani 1 1 d . . . . .
O006 O 0.78833(14) 0.8636(4) 0.22314(18) 0.0269(9) Uani 1 1 d . . . . .
O007 O 0.94937(13) 0.8410(3) 0.55339(17) 0.0217(8) Uani 1 1 d . . . . .
O008 O 0.71279(14) 0.3585(3) 0.4364(2) 0.0261(8) Uani 1 1 d . . . . .
O009 O 0.74945(13) 0.6967(3) 0.25595(18) 0.0231(8) Uani 1 1 d . . . . .
O00A O 0.88881(15) 0.8717(4) 0.61248(18) 0.0278(9) Uani 1 1 d . . . . .
O00B O 0.98800(13) 0.6836(3) 0.51258(17) 0.0216(8) Uani 1 1 d . . . . .
O00C O 0.45617(13) 0.1745(3) 0.39936(19) 0.0249(8) Uani 1 1 d . . . . .
O00D O 0.51064(13) 0.1799(3) 0.52312(18) 0.0223(8) Uani 1 1 d . . . . .
O00E O 1.04353(13) 0.6749(4) 0.44445(19) 0.0265(8) Uani 1 1 d . . . . .
O00F O 0.84893(14) 0.8859(4) 0.16052(18) 0.0284(9) Uani 1 1 d . . . . .
O00G O 0.74826(15) 0.1877(4) 0.5018(2) 0.0298(9) Uani 1 1 d . . . . .
O00H O 0.65207(15) 0.3957(4) 0.3158(2) 0.0324(10) Uani 1 1 d . . . . .
O00I O 0.61430(15) 0.3612(4) 0.72570(19) 0.0305(9) Uani 1 1 d . . . . .
O00J O 0.80536(15) 0.1564(4) 0.6260(2) 0.0402(11) Uani 1 1 d . . . . .
O00K O 0.69139(14) 0.6941(4) 0.3219(2) 0.0328(10) Uani 1 1 d . . . . .
C00L C 0.91919(16) 0.7564(4) 0.4215(2) 0.0127(9) Uani 1 1 d . . . . .
C00M C 0.58068(16) 0.2510(4) 0.5016(2) 0.0119(8) Uani 1 1 d . . . . .
C00N C 0.98145(17) 0.7482(4) 0.3522(2) 0.0174(10) Uani 1 1 d . . . . .
C00O C 0.51884(17) 0.2500(4) 0.3703(2) 0.0183(10) Uani 1 1 d . . . . .
C00P C 0.81715(16) 0.7635(4) 0.3492(2) 0.0144(9) Uani 1 1 d . . . . .
C00Q C 0.83521(17) 0.7767(5) 0.4187(2) 0.0188(10) Uani 1 1 d . . . . .
C00R C 0.68266(17) 0.2507(4) 0.5317(2) 0.0139(9) Uani 1 1 d . . . . .
C00S C 0.75368(17) 0.7639(5) 0.4159(2) 0.0198(10) Uani 1 1 d . . . . .
C00T C 0.59897(18) 0.2699(5) 0.4515(2) 0.0188(10) Uani 1 1 d . . . . .
C00U C 0.90130(18) 0.7753(5) 0.3525(2) 0.0182(10) Uani 1 1 d . . . . .
C00V C 0.66497(18) 0.2595(5) 0.5832(2) 0.0188(10) Uani 1 1 d . . . . .
C00W C 0.42379(18) 0.2491(5) 0.4103(3) 0.0222(11) Uani 1 1 d . . . . .
H00A H 0.3914 0.2216 0.3912 0.033 Uiso 1 1 calc GR . . . .
H00B H 0.4259 0.3179 0.3911 0.033 Uiso 1 1 calc GR . . . .
H00C H 0.4321 0.2583 0.4562 0.033 Uiso 1 1 calc GR . . . .
C00X C 0.69680(18) 0.2561(5) 0.6487(2) 0.0219(11) Uani 1 1 d . . . . .
C00Y C 0.93281(18) 0.7797(5) 0.3182(2) 0.0227(11) Uani 1 1 d . . . . .
C00Z C 0.96630(18) 0.7190(5) 0.4506(2) 0.0201(10) Uani 1 1 d . . . . .
C010 C 0.61409(17) 0.2745(5) 0.5686(2) 0.0189(10) Uani 1 1 d . . . . .
C011 C 0.80308(17) 0.7843(5) 0.4522(2) 0.0202(10) Uani 1 1 d . . . . .
C012 C 0.50234(18) 0.2150(5) 0.4168(3) 0.0212(10) Uani 1 1 d . . . . .
C013 C 0.8682(2) 0.8357(5) 0.5495(2) 0.0224(10) Uani 1 1 d . . . . .
C014 C 0.99738(18) 0.7154(5) 0.4150(3) 0.0215(10) Uani 1 1 d . . . . .
C015 C 0.88622(18) 0.7859(5) 0.4547(2) 0.0201(10) Uani 1 1 d . . . . .
C016 C 0.74540(18) 0.2273(5) 0.6615(3) 0.0259(12) Uani 1 1 d . . . . .
C017 C 0.56709(19) 0.2797(5) 0.3855(2) 0.0214(10) Uani 1 1 d . . . . .
C018 C 0.85059(18) 0.7922(5) 0.3169(2) 0.0191(10) Uani 1 1 d . . . . .
C019 C 0.53331(18) 0.2153(5) 0.4835(2) 0.0198(10) Uani 1 1 d . . . . .
C01A C 0.64965(18) 0.2849(5) 0.4667(2) 0.0206(10) Uani 1 1 d . . . . .
C01B C 0.83554(19) 0.8369(5) 0.2551(2) 0.0216(10) Uani 1 1 d . . . . .
C01C C 0.8689(2) 0.8477(5) 0.2230(2) 0.0226(11) Uani 1 1 d . . . . .
C01D C 0.5848(2) 0.3202(5) 0.3386(3) 0.0239(11) Uani 1 1 d . . . . .
H01O H 0.5641 0.3255 0.2953 0.029 Uiso 1 1 calc R . . . .
C01E C 0.91572(19) 0.8161(5) 0.2529(2) 0.0226(11) Uani 1 1 d . . . . .
H01E H 0.9366 0.8185 0.2304 0.027 Uiso 1 1 calc R . . . .
C01F C 0.77006(18) 0.7317(5) 0.3188(2) 0.0214(11) Uani 1 1 d . . . . .
C01G C 0.90151(18) 0.8232(4) 0.5180(2) 0.0190(10) Uani 1 1 d . . . . .
C01H C 1.07608(19) 0.7495(5) 0.4872(3) 0.0272(12) Uani 1 1 d . . . . .
H01A H 1.1079 0.7188 0.5034 0.041 Uiso 1 1 calc GR . . . .
H01B H 1.0661 0.7648 0.5228 0.041 Uiso 1 1 calc GR . . . .
H01C H 1.0763 0.8157 0.4644 0.041 Uiso 1 1 calc GR . . . .
C01I C 0.59988(19) 0.3133(5) 0.6180(2) 0.0205(10) Uani 1 1 d . . . . .
C01J C 0.96452(18) 0.6014(5) 0.5371(3) 0.0224(10) Uani 1 1 d . . . . .
H01D H 0.9634 0.5330 0.5148 0.027 Uiso 1 1 calc R . . . .
H01F H 0.9317 0.6233 0.5299 0.027 Uiso 1 1 calc R . . . .
C01K C 0.6334(2) 0.3230(5) 0.6827(3) 0.0245(11) Uani 1 1 d . . . . .
C01L C 0.73798(19) 0.7310(5) 0.3524(3) 0.0254(12) Uani 1 1 d . . . . .
C01M C 0.5046(2) 0.0870(5) 0.6145(3) 0.0256(11) Uani 1 1 d . . . . .
H01P H 0.5182 0.0285 0.6452 0.031 Uiso 1 1 calc R . . . .
H01Q H 0.5078 0.1536 0.6393 0.031 Uiso 1 1 calc R . . . .
C01N C 0.72909(19) 0.2153(5) 0.5473(3) 0.0230(11) Uani 1 1 d . . . . .
C01O C 0.53402(18) 0.0984(5) 0.5717(3) 0.0233(11) Uani 1 1 d . . . . .
H01R H 0.5668 0.1206 0.5975 0.028 Uiso 1 1 calc R . . . .
H01S H 0.5352 0.0295 0.5511 0.028 Uiso 1 1 calc R . . . .
C01P C 0.66529(19) 0.3324(5) 0.4214(3) 0.0222(10) Uani 1 1 d . . . . .
C01Q C 0.7732(2) 0.6115(6) 0.2344(3) 0.0310(13) Uani 1 1 d . . . . .
H01G H 0.7756 0.5461 0.2599 0.037 Uiso 1 1 calc R . . . .
H01H H 0.8056 0.6340 0.2393 0.037 Uiso 1 1 calc R . . . .
C01R C 0.6320(2) 0.3513(5) 0.3566(3) 0.0251(11) Uani 1 1 d . . . . .
C01S C 0.6802(2) 0.2916(5) 0.6985(3) 0.0277(12) Uani 1 1 d . . . . .
H01T H 0.7015 0.2933 0.7416 0.033 Uiso 1 1 calc R . . . .
C01T C 0.7603(2) 0.1999(6) 0.6125(3) 0.0305(13) Uani 1 1 d . . . . .
C01U C 0.8561(2) 0.8997(6) 0.6448(3) 0.0347(14) Uani 1 1 d . . . . .
H01I H 0.8744 0.9228 0.6883 0.052 Uiso 1 1 calc GR . . . .
H01J H 0.8371 0.8373 0.6457 0.052 Uiso 1 1 calc GR . . . .
H01K H 0.8353 0.9576 0.6216 0.052 Uiso 1 1 calc GR . . . .
C01V C 0.4849(2) 0.4502(5) 0.5820(3) 0.0288(12) Uani 1 1 d . . . . .
H01U H 0.4689 0.4034 0.5450 0.035 Uiso 1 1 calc R . . . .
H01V H 0.4734 0.5238 0.5697 0.035 Uiso 1 1 calc R . . . .
C01W C 0.8393(2) 0.2325(6) 0.6177(3) 0.0367(15) Uani 1 1 d . . . . .
H01W H 0.8716 0.2071 0.6409 0.055 Uiso 1 1 calc GR . . . .
H01X H 0.8351 0.3023 0.6344 0.055 Uiso 1 1 calc GR . . . .
H01Y H 0.8339 0.2390 0.5724 0.055 Uiso 1 1 calc GR . . . .
C01X C 0.6570(2) 0.9335(5) 0.0595(3) 0.0299(12) Uani 1 1 d . . . . .
H01L H 0.6259 0.9103 0.0580 0.045 Uiso 1 1 calc GR . . . .
H01M H 0.6678 0.8857 0.0335 0.045 Uiso 1 1 calc GR . . . .
H01N H 0.6547 1.0063 0.0431 0.045 Uiso 1 1 calc GR . . . .
C01Y C 0.4519(2) 0.0645(5) 0.5786(3) 0.0289(12) Uani 1 1 d . . . . .
H01Z H 0.4485 -0.0008 0.5528 0.035 Uiso 1 1 calc R . . . .
H H 0.4378 0.1243 0.5492 0.035 Uiso 1 1 calc R . . . .
C01Z C 0.6480(2) 0.3882(6) 0.7897(3) 0.0333(13) Uani 1 1 d . . . . .
H01 H 0.6307 0.4163 0.8152 0.050 Uiso 1 1 calc GR . . . .
HA H 0.6702 0.4422 0.7865 0.050 Uiso 1 1 calc GR . . . .
HB H 0.6654 0.3242 0.8101 0.050 Uiso 1 1 calc GR . . . .
C020 C 0.8817(2) 0.9127(7) 0.1297(3) 0.0371(15) Uani 1 1 d . . . . .
H02A H 0.8647 0.9501 0.0897 0.056 Uiso 1 1 calc GR . . . .
H02B H 0.8958 0.8473 0.1209 0.056 Uiso 1 1 calc GR . . . .
H02C H 0.9067 0.9589 0.1577 0.056 Uiso 1 1 calc GR . . . .
C021 C 0.8207(2) 0.8151(5) 0.5183(3) 0.0249(11) Uani 1 1 d . . . . .
H021 H 0.7996 0.8212 0.5402 0.030 Uiso 1 1 calc R . . . .
C022 C 0.6608(2) 0.7695(6) 0.2766(3) 0.0357(15) Uani 1 1 d . . . . .
H02D H 0.6313 0.7339 0.2504 0.054 Uiso 1 1 calc GR . . . .
H02E H 0.6767 0.7964 0.2491 0.054 Uiso 1 1 calc GR . . . .
H02F H 0.6536 0.8291 0.2995 0.054 Uiso 1 1 calc GR . . . .
C023 C 0.5386(2) 0.4468(5) 0.5977(3) 0.0289(12) Uani 1 1 d . . . . .
H2AA H 0.5462 0.4785 0.5626 0.035 Uiso 1 1 calc R . . . .
HC H 0.5556 0.4870 0.6372 0.035 Uiso 1 1 calc R . . . .
C024 C 1.0176(2) 0.9534(5) 0.5989(3) 0.0290(12) Uani 1 1 d . . . . .
H02G H 1.0300 1.0261 0.5981 0.035 Uiso 1 1 calc R . . . .
H02H H 1.0334 0.9049 0.5786 0.035 Uiso 1 1 calc R . . . .
C025 C 0.9640(2) 0.9527(5) 0.5598(3) 0.0274(12) Uani 1 1 d . . . . .
H02I H 0.9469 0.9935 0.5820 0.033 Uiso 1 1 calc R . . . .
H02J H 0.9572 0.9849 0.5175 0.033 Uiso 1 1 calc R . . . .
C026 C 1.0305(2) 0.9190(6) 0.6690(3) 0.0324(13) Uani 1 1 d . . . . .
H02K H 1.0212 0.9761 0.6922 0.039 Uiso 1 1 calc R . . . .
H02L H 1.0124 0.8542 0.6703 0.039 Uiso 1 1 calc R . . . .
C027 C 1.0466(2) 0.5666(6) 0.6262(3) 0.0307(13) Uani 1 1 d . . . . .
H02M H 1.0610 0.6278 0.6125 0.037 Uiso 1 1 calc R . . . .
H02N H 1.0505 0.5026 0.6031 0.037 Uiso 1 1 calc R . . . .
C028 C 0.4708(2) 0.4146(6) 0.6380(3) 0.0342(14) Uani 1 1 d . . . . .
H3AA H 0.4885 0.3491 0.6572 0.041 Uiso 1 1 calc R . . . .
HD H 0.4799 0.4709 0.6710 0.041 Uiso 1 1 calc R . . . .
C029 C 0.6923(2) 0.5563(6) 0.1496(3) 0.0326(13) Uani 1 1 d . . . . .
H02O H 0.6767 0.6101 0.1672 0.039 Uiso 1 1 calc R . . . .
H02P H 0.6921 0.4877 0.1711 0.039 Uiso 1 1 calc R . . . .
C02A C 0.6926(2) 0.9306(5) 0.1290(3) 0.0304(12) Uani 1 1 d . . . . .
H02Q H 0.6968 0.8562 0.1447 0.036 Uiso 1 1 calc R . . . .
H02R H 0.6802 0.9730 0.1563 0.036 Uiso 1 1 calc R . . . .
C02B C 0.7437(2) 0.5901(6) 0.1644(3) 0.0302(13) Uani 1 1 d . . . . .
H02S H 0.7595 0.5335 0.1491 0.036 Uiso 1 1 calc R . . . .
H02T H 0.7435 0.6554 0.1399 0.036 Uiso 1 1 calc R . . . .
C02C C 1.0728(2) 0.5490(7) 0.6994(3) 0.0418(17) Uani 1 1 d . . . . .
H02U H 1.1051 0.5238 0.7078 0.063 Uiso 1 1 calc GR . . . .
H02V H 1.0557 0.4958 0.7143 0.063 Uiso 1 1 calc GR . . . .
H02W H 1.0741 0.6164 0.7218 0.063 Uiso 1 1 calc GR . . . .
C02D C 0.9932(2) 0.5882(6) 0.6089(3) 0.0302(12) Uani 1 1 d . . . . .
H02X H 0.9795 0.5286 0.6251 0.036 Uiso 1 1 calc R . . . .
H02Y H 0.9896 0.6538 0.6311 0.036 Uiso 1 1 calc R . . . .
C02E C 1.0836(2) 0.8961(6) 0.7026(3) 0.0380(15) Uani 1 1 d . . . . .
H02Z H 1.0903 0.8768 0.7470 0.057 Uiso 1 1 calc GR . . . .
HE H 1.1018 0.9599 0.7011 0.057 Uiso 1 1 calc GR . . . .
HF H 1.0927 0.8372 0.6811 0.057 Uiso 1 1 calc GR . . . .
C02F C 0.8359(2) 0.0751(6) 0.3974(3) 0.0376(15) Uani 1 1 d . . . . .
H4AA H 0.8701 0.0867 0.4173 0.056 Uiso 1 1 calc GR . . . .
HG H 0.8221 0.1273 0.3634 0.056 Uiso 1 1 calc GR . . . .
HH H 0.8298 0.0030 0.3796 0.056 Uiso 1 1 calc GR . . . .
C02G C 0.6195(3) 0.4321(7) 0.2543(3) 0.0402(16) Uani 1 1 d . . . . .
H5AA H 0.6364 0.4768 0.2343 0.060 Uiso 1 1 calc GR . . . .
HI H 0.5941 0.4738 0.2601 0.060 Uiso 1 1 calc GR . . . .
HJ H 0.6058 0.3705 0.2271 0.060 Uiso 1 1 calc GR . . . .
C02H C 0.8134(2) 0.0879(6) 0.4474(3) 0.0386(15) Uani 1 1 d . . . . .
H6AA H 0.8282 0.0358 0.4819 0.046 Uiso 1 1 calc R . . . .
HK H 0.8210 0.1601 0.4662 0.046 Uiso 1 1 calc R . . . .
C02I C 0.7782(2) 0.9765(5) 0.2032(3) 0.0339(13) Uani 1 1 d . . . . .
H02 H 0.8076 1.0131 0.2054 0.041 Uiso 1 1 calc R . . . .
HL H 0.7652 1.0141 0.2315 0.041 Uiso 1 1 calc R . . . .
C02J C 0.7415(2) 0.9769(6) 0.1335(3) 0.0350(14) Uani 1 1 d . . . . .
H0AA H 0.7539 0.9339 0.1064 0.042 Uiso 1 1 calc R . . . .
HM H 0.7370 1.0508 0.1170 0.042 Uiso 1 1 calc R . . . .
C02K C 0.7238(2) 0.4733(5) 0.4434(4) 0.0355(14) Uani 1 1 d . . . . .
H7AA H 0.7158 0.5037 0.4786 0.043 Uiso 1 1 calc R . . . .
HN H 0.7055 0.5117 0.4037 0.043 Uiso 1 1 calc R . . . .
C02L C 0.7599(2) 0.0729(6) 0.4230(3) 0.0374(15) Uani 1 1 d . . . . .
H8AA H 0.7456 0.1235 0.3875 0.045 Uiso 1 1 calc R . . . .
HO H 0.7528 0.0002 0.4049 0.045 Uiso 1 1 calc R . . . .
C02M C 0.6631(2) 0.5436(6) 0.0767(3) 0.0376(15) Uani 1 1 d . . . . .
H1AA H 0.6319 0.5141 0.0703 0.056 Uiso 1 1 calc GR . . . .
HP H 0.6798 0.4955 0.0581 0.056 Uiso 1 1 calc GR . . . .
HQ H 0.6593 0.6134 0.0560 0.056 Uiso 1 1 calc GR . . . .
C02N C 0.7348(3) 0.0869(7) 0.4693(4) 0.052(2) Uani 1 1 d . . . . .
H9AA H 0.7001 0.0849 0.4460 0.062 Uiso 1 1 calc R . . . .
HR H 0.7435 0.0280 0.5006 0.062 Uiso 1 1 calc R . . . .
C02O C 0.4240(2) 0.0497(7) 0.6238(3) 0.0435(17) Uani 1 1 d . . . . .
H0BA H 0.3916 0.0266 0.5989 0.065 Uiso 1 1 calc GR . . . .
HS H 0.4231 0.1174 0.6448 0.065 Uiso 1 1 calc GR . . . .
HT H 0.4398 -0.0043 0.6560 0.065 Uiso 1 1 calc GR . . . .
C02P C 0.4173(2) 0.3929(7) 0.6168(3) 0.0401(16) Uani 1 1 d . . . . .
H1BA H 0.4095 0.3772 0.6541 0.060 Uiso 1 1 calc GR . . . .
HU H 0.4088 0.3318 0.5878 0.060 Uiso 1 1 calc GR . . . .
HV H 0.3997 0.4558 0.5950 0.060 Uiso 1 1 calc GR . . . .
C02Q C 0.8409(3) 0.4693(7) 0.4092(4) 0.051(2) Uani 1 1 d . . . . .
H2BA H 0.8482 0.4311 0.3762 0.077 Uiso 1 1 calc GR . . . .
HW H 0.8632 0.4479 0.4512 0.077 Uiso 1 1 calc GR . . . .
HX H 0.8435 0.5462 0.4037 0.077 Uiso 1 1 calc GR . . . .
C02R C 0.7906(3) 0.4425(7) 0.4036(5) 0.053(2) Uani 1 1 d . . . . .
H3BA H 0.7868 0.3641 0.4011 0.064 Uiso 1 1 calc R . . . .
HY H 0.7683 0.4727 0.3633 0.064 Uiso 1 1 calc R . . . .
C02S C 0.7770(2) 0.4830(6) 0.4580(4) 0.0414(16) Uani 1 1 d . . . . .
H4BA H 0.7865 0.5586 0.4664 0.050 Uiso 1 1 calc R . . . .
HZ H 0.7945 0.4419 0.4969 0.050 Uiso 1 1 calc R . . . .
Br1A Br 0.79005(2) 0.21230(8) 0.74786(3) 0.0276(3) Uani 0.895(3) 1 d . . P A 1
Br2A Br 0.70809(2) 0.77564(8) 0.45668(3) 0.0239(2) Uani 0.920(3) 1 d . . P B 3
Br1B Br 0.79196(13) 0.2767(5) 0.74723(18) 0.0076(14) Uani 0.105(3) 1 d . U P A 2
Br2B Br 0.70961(19) 0.7129(7) 0.4574(3) 0.0109(19) Uani 0.080(3) 1 d . U P B 4

loop_
_atom_site_aniso_label
_atom_site_aniso_U_11
_atom_site_aniso_U_22
_atom_site_aniso_U_33
_atom_site_aniso_U_23
_atom_site_aniso_U_13
_atom_site_aniso_U_12
Br01 0.0106(2) 0.0672(4) 0.0170(3) 0.0015(2) 0.01048(19) 0.0030(2)
Br02 0.0121(3) 0.0744(5) 0.0089(2) -0.0006(2) -0.00064(18) -0.0046(2)
O005 0.0183(18) 0.030(2) 0.0246(19) -0.0052(16) 0.0116(15) -0.0012(15)
O006 0.0178(18) 0.041(2) 0.0183(18) 0.0065(17) 0.0021(14) -0.0014(16)
O007 0.0168(17) 0.029(2) 0.0159(17) -0.0020(15) 0.0026(14) 0.0002(14)
O008 0.0198(18) 0.033(2) 0.030(2) 0.0029(17) 0.0151(16) -0.0017(16)
O009 0.0154(17) 0.035(2) 0.0163(17) -0.0056(15) 0.0035(14) 0.0014(15)
O00A 0.028(2) 0.044(2) 0.0130(17) -0.0064(16) 0.0092(15) 0.0005(18)
O00B 0.0157(17) 0.033(2) 0.0136(16) 0.0065(15) 0.0024(13) 0.0008(15)
O00C 0.0117(17) 0.036(2) 0.0250(19) -0.0044(17) 0.0047(14) -0.0050(15)
O00D 0.0157(17) 0.032(2) 0.0214(18) 0.0039(16) 0.0094(14) 0.0007(15)
O00E 0.0121(17) 0.041(2) 0.0245(19) 0.0009(17) 0.0044(15) 0.0052(16)
O00F 0.0196(18) 0.049(3) 0.0165(18) 0.0101(17) 0.0066(15) 0.0007(17)
O00G 0.024(2) 0.033(2) 0.041(2) -0.0099(19) 0.0226(18) -0.0036(17)
O00H 0.027(2) 0.048(3) 0.029(2) 0.0068(19) 0.0193(18) -0.0041(19)
O00I 0.027(2) 0.050(3) 0.0175(18) -0.0068(18) 0.0116(16) -0.0013(18)
O00J 0.0153(19) 0.059(3) 0.044(3) 0.002(2) 0.0092(18) 0.007(2)
O00K 0.0124(18) 0.059(3) 0.024(2) -0.003(2) 0.0035(15) -0.0115(18)
C00L 0.0062(19) 0.024(2) 0.0084(19) -0.0021(16) 0.0033(16) -0.0008(16)
C00M 0.0055(19) 0.021(2) 0.0079(19) 0.0001(16) 0.0014(16) -0.0012(15)
C00N 0.007(2) 0.035(3) 0.014(2) -0.0006(19) 0.0077(17) 0.0005(17)
C00O 0.008(2) 0.038(3) 0.007(2) -0.0032(18) 0.0011(16) -0.0012(18)
C00P 0.007(2) 0.029(3) 0.0063(19) 0.0002(17) 0.0013(16) -0.0009(17)
C00Q 0.010(2) 0.039(3) 0.007(2) 0.0012(19) 0.0028(17) 0.0016(19)
C00R 0.009(2) 0.022(2) 0.010(2) -0.0024(17) 0.0032(17) -0.0017(16)
C00S 0.006(2) 0.040(3) 0.015(2) -0.001(2) 0.0068(18) -0.0017(18)
C00T 0.011(2) 0.037(3) 0.009(2) -0.0002(19) 0.0049(18) 0.0000(19)
C00U 0.013(2) 0.033(3) 0.008(2) -0.0038(19) 0.0042(17) -0.0026(19)
C00V 0.009(2) 0.037(3) 0.010(2) 0.0009(19) 0.0035(18) -0.0009(18)
C00W 0.007(2) 0.037(3) 0.021(2) -0.003(2) 0.0029(19) -0.0011(19)
C00X 0.010(2) 0.044(3) 0.012(2) 0.000(2) 0.0033(18) -0.0002(19)
C00Y 0.010(2) 0.048(3) 0.011(2) -0.003(2) 0.0054(18) -0.003(2)
C00Z 0.016(2) 0.034(3) 0.010(2) 0.0011(19) 0.0034(18) -0.002(2)
C010 0.009(2) 0.035(3) 0.012(2) 0.002(2) 0.0038(17) -0.0010(19)
C011 0.009(2) 0.042(3) 0.010(2) 0.001(2) 0.0045(17) 0.002(2)
C012 0.012(2) 0.035(3) 0.017(2) -0.003(2) 0.0057(18) -0.003(2)
C013 0.024(3) 0.032(3) 0.010(2) 0.002(2) 0.0060(19) 0.004(2)
C014 0.009(2) 0.037(3) 0.018(2) -0.004(2) 0.0038(18) 0.001(2)
C015 0.012(2) 0.036(3) 0.015(2) 0.001(2) 0.0080(18) 0.004(2)
C016 0.006(2) 0.052(4) 0.015(2) -0.001(2) -0.0010(18) 0.000(2)
C017 0.016(2) 0.042(3) 0.008(2) -0.002(2) 0.0050(18) 0.001(2)
C018 0.015(2) 0.031(3) 0.013(2) -0.0003(19) 0.0064(18) -0.0021(19)
C019 0.015(2) 0.032(3) 0.016(2) 0.001(2) 0.0092(19) -0.001(2)
C01A 0.015(2) 0.035(3) 0.014(2) -0.003(2) 0.0073(18) 0.000(2)
C01B 0.019(2) 0.032(3) 0.014(2) 0.001(2) 0.0064(19) -0.003(2)
C01C 0.026(3) 0.034(3) 0.009(2) 0.001(2) 0.0064(19) 0.001(2)
C01D 0.024(3) 0.035(3) 0.015(2) 0.002(2) 0.010(2) 0.001(2)
C01E 0.022(2) 0.037(3) 0.012(2) -0.002(2) 0.0105(19) -0.003(2)
C01F 0.011(2) 0.044(3) 0.009(2) -0.002(2) 0.0034(18) 0.002(2)
C01G 0.015(2) 0.027(3) 0.014(2) 0.0020(19) 0.0050(18) 0.0016(19)
C01H 0.006(2) 0.045(3) 0.028(3) 0.007(2) 0.003(2) 0.001(2)
C01I 0.019(2) 0.029(3) 0.016(2) -0.002(2) 0.0093(19) -0.003(2)
C01J 0.016(2) 0.032(3) 0.020(2) -0.001(2) 0.0078(19) 0.002(2)
C01K 0.026(3) 0.033(3) 0.019(2) -0.009(2) 0.013(2) -0.006(2)
C01L 0.009(2) 0.048(3) 0.018(2) -0.005(2) 0.0029(19) -0.003(2)
C01M 0.027(3) 0.034(3) 0.018(2) 0.003(2) 0.011(2) -0.001(2)
C01N 0.013(2) 0.037(3) 0.022(2) 0.000(2) 0.010(2) 0.000(2)
C01O 0.016(2) 0.035(3) 0.020(2) 0.001(2) 0.0073(19) -0.001(2)
C01P 0.019(2) 0.032(3) 0.018(2) -0.002(2) 0.010(2) -0.002(2)
C01Q 0.027(3) 0.043(3) 0.017(2) -0.006(2) 0.002(2) 0.014(3)
C01R 0.024(3) 0.039(3) 0.018(2) 0.003(2) 0.014(2) 0.003(2)
C01S 0.022(3) 0.045(3) 0.015(2) -0.002(2) 0.005(2) -0.007(2)
C01T 0.013(2) 0.047(4) 0.031(3) 0.007(3) 0.007(2) 0.005(2)
C01U 0.032(3) 0.043(4) 0.021(3) -0.012(3) 0.001(2) 0.011(3)
C01V 0.030(3) 0.039(3) 0.020(3) 0.008(2) 0.012(2) 0.009(2)
C01W 0.012(3) 0.065(4) 0.037(3) -0.011(3) 0.014(2) -0.007(3)
C01X 0.019(3) 0.043(3) 0.025(3) 0.007(2) 0.005(2) 0.002(2)
C01Y 0.030(3) 0.034(3) 0.028(3) 0.000(2) 0.017(2) -0.004(2)
C01Z 0.027(3) 0.044(4) 0.032(3) -0.013(3) 0.014(2) -0.010(3)
C020 0.024(3) 0.066(5) 0.021(3) 0.013(3) 0.009(2) -0.004(3)
C021 0.024(3) 0.039(3) 0.017(2) 0.000(2) 0.014(2) 0.000(2)
C022 0.010(2) 0.069(5) 0.022(3) 0.000(3) -0.002(2) 0.002(3)
C023 0.025(3) 0.035(3) 0.032(3) 0.009(2) 0.015(2) 0.004(2)
C024 0.028(3) 0.038(3) 0.020(3) -0.002(2) 0.008(2) -0.010(2)
C025 0.024(3) 0.033(3) 0.022(3) 0.008(2) 0.005(2) -0.002(2)
C026 0.028(3) 0.046(4) 0.022(3) -0.001(3) 0.007(2) -0.007(3)
C027 0.030(3) 0.040(3) 0.023(3) 0.002(2) 0.011(2) 0.005(2)
C028 0.029(3) 0.049(4) 0.029(3) 0.007(3) 0.017(2) 0.010(3)
C029 0.025(3) 0.037(3) 0.038(3) -0.012(3) 0.014(3) -0.009(2)
C02A 0.025(3) 0.036(3) 0.025(3) -0.002(2) 0.004(2) 0.002(2)
C02B 0.023(3) 0.047(4) 0.023(3) -0.010(3) 0.011(2) 0.001(2)
C02C 0.031(3) 0.070(5) 0.018(3) 0.012(3) 0.002(2) 0.004(3)
C02D 0.027(3) 0.042(3) 0.023(3) 0.003(2) 0.012(2) -0.001(2)
C02E 0.026(3) 0.058(4) 0.023(3) -0.001(3) 0.000(2) -0.010(3)
C02F 0.036(3) 0.051(4) 0.033(3) -0.012(3) 0.020(3) -0.004(3)
C02G 0.039(4) 0.058(4) 0.030(3) 0.015(3) 0.021(3) 0.008(3)
C02H 0.032(3) 0.052(4) 0.034(3) 0.000(3) 0.015(3) 0.009(3)
C02I 0.027(3) 0.032(3) 0.036(3) -0.003(3) 0.005(2) 0.004(2)
C02J 0.031(3) 0.038(3) 0.037(3) 0.003(3) 0.013(3) 0.005(3)
C02K 0.029(3) 0.034(3) 0.049(4) -0.007(3) 0.020(3) -0.005(2)
C02L 0.026(3) 0.055(4) 0.030(3) -0.019(3) 0.010(2) -0.008(3)
C02M 0.022(3) 0.054(4) 0.036(3) -0.019(3) 0.009(2) -0.003(3)
C02N 0.060(5) 0.059(5) 0.058(5) -0.038(4) 0.047(4) -0.041(4)
C02O 0.033(3) 0.073(5) 0.034(3) 0.001(3) 0.023(3) -0.009(3)
C02P 0.029(3) 0.065(5) 0.032(3) 0.009(3) 0.018(3) 0.016(3)
C02Q 0.028(3) 0.056(5) 0.071(5) 0.016(4) 0.019(4) -0.002(3)
C02R 0.043(4) 0.053(5) 0.080(6) -0.011(4) 0.042(4) -0.011(3)
C02S 0.033(3) 0.043(4) 0.044(4) 0.004(3) 0.009(3) -0.003(3)
Br1A 0.0135(3) 0.0443(6) 0.0171(3) 0.0042(3) -0.0034(2) 0.0038(3)
Br2A 0.0125(3) 0.0440(6) 0.0213(3) -0.0038(3) 0.0133(2) -0.0017(2)
Br1B 0.0055(15) 0.0085(18) 0.0057(15) -0.0013(8) -0.0014(9) -0.0002(8)
Br2B 0.008(2) 0.012(2) 0.013(2) 0.0008(9) 0.0047(11) 0.0000(9)

loop_
_atom_type_symbol
_atom_type_description
_atom_type_scat_dispersion_real
_atom_type_scat_dispersion_imag
_atom_type_scat_source
C C 0.0030 0.0010 'International Tables Vol C Tables 4.2.6.8 and 6.1.1.4'
H H 0.0000 0.0000 'International Tables Vol C Tables 4.2.6.8 and 6.1.1.4'
Br Br -0.0270 2.2190 'International Tables Vol C Tables 4.2.6.8 and 6.1.1.4'
O O 0.0090 0.0050 'International Tables Vol C Tables 4.2.6.8 and 6.1.1.4'

loop_
_geom_angle_atom_site_label_1
_geom_angle_atom_site_label_2
_geom_angle_atom_site_label_3
_geom_angle
_geom_angle_site_symmetry_1
_geom_angle_site_symmetry_3
_geom_angle_publ_flag
C01I O005 C023 115.6(4) . . ?
C01B O006 C02I 116.5(4) . . ?
C01G O007 C025 115.1(4) . . ?
C01P O008 C02K 115.3(4) . . ?
C01F O009 C01Q 118.5(4) . . ?
C013 O00A C01U 116.8(4) . . ?
C00Z O00B C01J 119.3(4) . . ?
C012 O00C C00W 113.1(4) . . ?
C019 O00D C01O 119.0(4) . . ?
C014 O00E C01H 113.5(4) . . ?
C01C O00F C020 116.6(4) . . ?
C01N O00G C02N 118.3(5) . . ?
C01R O00H C02G 116.6(5) . . ?
C01K O00I C01Z 116.7(4) . . ?
C01T O00J C01W 113.3(5) . . ?
C01L O00K C022 113.4(5) . . ?
C00U C00L C015 116.0(4) . . ?
C00Z C00L C00U 117.3(4) . . ?
C00Z C00L C015 126.5(4) . . ?
C00T C00M C010 116.2(4) . . ?
C019 C00M C00T 117.9(4) . . ?
C019 C00M C010 125.9(4) . . ?
C00Y C00N Br01 119.9(4) . . ?
C014 C00N Br01 118.3(4) . . ?
C014 C00N C00Y 121.8(4) . . ?
C012 C00O Br02 118.0(4) . . ?
C012 C00O C017 121.8(5) . . ?
C017 C00O Br02 120.2(4) . . ?
C00Q C00P C018 116.2(4) . . ?
C01F C00P C00Q 117.8(4) . . ?
C01F C00P C018 125.8(4) . . ?
C011 C00Q C00P 120.8(4) . . ?
C011 C00Q C015 119.0(4) . . ?
C015 C00Q C00P 120.2(4) . . ?
C00V C00R C01A 116.7(4) . . ?
C01N C00R C00V 117.5(5) . . ?
C01N C00R C01A 125.7(5) . . ?
C011 C00S Br2A 119.7(4) . . ?
C011 C00S Br2B 121.8(4) . . ?
C01L C00S C011 121.5(5) . . ?
C01L C00S Br2A 118.7(4) . . ?
C01L C00S Br2B 110.8(4) . . ?
C00M C00T C01A 120.8(4) . . ?
C017 C00T C00M 120.8(4) . . ?
C017 C00T C01A 118.4(4) . . ?
C00Y C00U C00L 121.3(4) . . ?
C00Y C00U C018 118.3(4) . . ?
C018 C00U C00L 120.3(4) . . ?
C00R C00V C010 120.1(4) . . ?
C00X C00V C00R 120.9(5) . . ?
C00X C00V C010 119.0(5) . . ?
O00C C00W H00A 109.5 . . ?
O00C C00W H00B 109.5 . . ?
O00C C00W H00C 109.5 . . ?
H00A C00W H00B 109.5 . . ?
H00A C00W H00C 109.5 . . ?
H00B C00W H00C 109.5 . . ?
C00V C00X C016 117.5(5) . . ?
C00V C00X C01S 119.4(5) . . ?
C016 C00X C01S 122.7(5) . . ?
C00N C00Y C01E 122.5(5) . . ?
C00U C00Y C00N 117.3(5) . . ?
C00U C00Y C01E 120.2(5) . . ?
O00B C00Z C00L 126.7(5) . . ?
O00B C00Z C014 112.9(4) . . ?
C00L C00Z C014 120.4(4) . . ?
C00V C010 C00M 117.5(4) . . ?
C01I C010 C00M 124.6(4) . . ?
C01I C010 C00V 117.9(5) . . ?
C00S C011 C00Q 117.0(4) . . ?
C021 C011 C00Q 119.9(5) . . ?
C021 C011 C00S 123.0(5) . . ?
O00C C012 C019 119.2(5) . . ?
C00O C012 O00C 120.3(5) . . ?
C00O C012 C019 120.4(5) . . ?
O00A C013 C01G 113.9(5) . . ?
C021 C013 O00A 124.7(5) . . ?
C021 C013 C01G 121.4(5) . . ?
O00E C014 C00Z 119.2(5) . . ?
C00N C014 O00E 120.1(5) . . ?
C00N C014 C00Z 120.6(5) . . ?
C00Q C015 C00L 117.8(4) . . ?
C01G C015 C00L 124.0(4) . . ?
C01G C015 C00Q 118.2(4) . . ?
C00X C016 Br1A 120.8(4) . . ?
C00X C016 Br1B 114.6(4) . . ?
C01T C016 C00X 121.0(5) . . ?
C01T C016 Br1A 118.0(4) . . ?
C01T C016 Br1B 121.4(4) . . ?
C00O C017 C00T 117.4(5) . . ?
C00O C017 C01D 122.9(5) . . ?
C01D C017 C00T 119.7(5) . . ?
C00U C018 C00P 117.6(4) . . ?
C01B C018 C00P 123.2(5) . . ?
C01B C018 C00U 119.2(5) . . ?
O00D C019 C00M 127.5(5) . . ?
O00D C019 C012 112.5(4) . . ?
C00M C019 C012 120.0(4) . . ?
C00T C01A C00R 117.2(4) . . ?
C01P C01A C00R 123.2(5) . . ?
C01P C01A C00T 119.5(5) . . ?
O006 C01B C018 120.2(5) . . ?
O006 C01B C01C 119.7(4) . . ?
C018 C01B C01C 120.0(5) . . ?
O00F C01C C01B 114.5(5) . . ?
C01E C01C O00F 124.8(5) . . ?
C01E C01C C01B 120.6(5) . . ?
C017 C01D H01O 119.8 . . ?
C01R C01D C017 120.4(5) . . ?
C01R C01D H01O 119.8 . . ?
C00Y C01E H01E 119.9 . . ?
C01C C01E C00Y 120.1(5) . . ?
C01C C01E H01E 119.9 . . ?
O009 C01F C00P 125.6(5) . . ?
O009 C01F C01L 113.5(4) . . ?
C00P C01F C01L 120.9(5) . . ?
O007 C01G C013 118.2(4) . . ?
O007 C01G C015 121.1(4) . . ?
C015 C01G C013 120.6(5) . . ?
O00E C01H H01A 109.5 . . ?
O00E C01H H01B 109.5 . . ?
O00E C01H H01C 109.5 . . ?
H01A C01H H01B 109.5 . . ?
H01A C01H H01C 109.5 . . ?
H01B C01H H01C 109.5 . . ?
O005 C01I C010 120.3(4) . . ?
O005 C01I C01K 118.4(4) . . ?
C010 C01I C01K 121.2(5) . . ?
O00B C01J H01D 110.1 . . ?
O00B C01J H01F 110.1 . . ?
O00B C01J C02D 107.9(4) . . ?
H01D C01J H01F 108.4 . . ?
C02D C01J H01D 110.1 . . ?
C02D C01J H01F 110.1 . . ?
O00I C01K C01I 114.6(5) . . ?
C01S C01K O00I 124.9(5) . . ?
C01S C01K C01I 120.5(5) . . ?
O00K C01L C01F 120.0(5) . . ?
C00S C01L O00K 119.9(5) . . ?
C00S C01L C01F 120.0(5) . . ?
H01P C01M H01Q 107.6 . . ?
C01O C01M H01P 108.6 . . ?
C01O C01M H01Q 108.6 . . ?
C01Y C01M H01P 108.6 . . ?
C01Y C01M H01Q 108.6 . . ?
C01Y C01M C01O 114.8(5) . . ?
O00G C01N C01T 115.0(5) . . ?
C00R C01N O00G 123.5(5) . . ?
C00R C01N C01T 121.4(5) . . ?
O00D C01O C01M 107.4(4) . . ?
O00D C01O H01R 110.2 . . ?
O00D C01O H01S 110.2 . . ?
C01M C01O H01R 110.2 . . ?
C01M C01O H01S 110.2 . . ?
H01R C01O H01S 108.5 . . ?
O008 C01P C01A 121.3(5) . . ?
O008 C01P C01R 118.5(5) . . ?
C01A C01P C01R 120.2(5) . . ?
O009 C01Q H01G 110.2 . . ?
O009 C01Q H01H 110.2 . . ?
O009 C01Q C02B 107.4(4) . . ?
H01G C01Q H01H 108.5 . . ?
C02B C01Q H01G 110.2 . . ?
C02B C01Q H01H 110.2 . . ?
O00H C01R C01P 114.7(5) . . ?
C01D C01R O00H 125.0(5) . . ?
C01D C01R C01P 120.2(5) . . ?
C00X C01S H01T 120.0 . . ?
C01K C01S C00X 120.0(5) . . ?
C01K C01S H01T 120.0 . . ?
O00J C01T C01N 119.7(5) . . ?
C016 C01T O00J 120.4(5) . . ?
C016 C01T C01N 119.9(5) . . ?
O00A C01U H01I 109.5 . . ?
O00A C01U H01J 109.5 . . ?
O00A C01U H01K 109.5 . . ?
H01I C01U H01J 109.5 . . ?
H01I C01U H01K 109.5 . . ?
H01J C01U H01K 109.5 . . ?
H01U C01V H01V 107.7 . . ?
C023 C01V H01U 108.9 . . ?
C023 C01V H01V 108.9 . . ?
C023 C01V C028 113.4(5) . . ?
C028 C01V H01U 108.9 . . ?
C028 C01V H01V 108.9 . . ?
O00J C01W H01W 109.5 . . ?
O00J C01W H01X 109.5 . . ?
O00J C01W H01Y 109.5 . . ?
H01W C01W H01X 109.5 . . ?
H01W C01W H01Y 109.5 . . ?
H01X C01W H01Y 109.5 . . ?
H01L C01X H01M 109.5 . . ?
H01L C01X H01N 109.5 . . ?
H01M C01X H01N 109.5 . . ?
C02A C01X H01L 109.5 . . ?
C02A C01X H01M 109.5 . . ?
C02A C01X H01N 109.5 . . ?
C01M C01Y H01Z 109.0 . . ?
C01M C01Y H 109.0 . . ?
C01M C01Y C02O 113.0(5) . . ?
H01Z C01Y H 107.8 . . ?
C02O C01Y H01Z 109.0 . . ?
C02O C01Y H 109.0 . . ?
O00I C01Z H01 109.5 . . ?
O00I C01Z HA 109.5 . . ?
O00I C01Z HB 109.5 . . ?
H01 C01Z HA 109.5 . . ?
H01 C01Z HB 109.5 . . ?
HA C01Z HB 109.5 . . ?
O00F C020 H02A 109.5 . . ?
O00F C020 H02B 109.5 . . ?
O00F C020 H02C 109.5 . . ?
H02A C020 H02B 109.5 . . ?
H02A C020 H02C 109.5 . . ?
H02B C020 H02C 109.5 . . ?
C011 C021 H021 120.1 . . ?
C013 C021 C011 119.8(5) . . ?
C013 C021 H021 120.1 . . ?
O00K C022 H02D 109.5 . . ?
O00K C022 H02E 109.5 . . ?
O00K C022 H02F 109.5 . . ?
H02D C022 H02E 109.5 . . ?
H02D C022 H02F 109.5 . . ?
H02E C022 H02F 109.5 . . ?
O005 C023 C01V 106.5(5) . . ?
O005 C023 H2AA 110.4 . . ?
O005 C023 HC 110.4 . . ?
C01V C023 H2AA 110.4 . . ?
C01V C023 HC 110.4 . . ?
H2AA C023 HC 108.6 . . ?
H02G C024 H02H 107.7 . . ?
C025 C024 H02G 108.9 . . ?
C025 C024 H02H 108.9 . . ?
C025 C024 C026 113.6(5) . . ?
C026 C024 H02G 108.9 . . ?
C026 C024 H02H 108.9 . . ?
O007 C025 C024 106.3(5) . . ?
O007 C025 H02I 110.5 . . ?
O007 C025 H02J 110.5 . . ?
C024 C025 H02I 110.5 . . ?
C024 C025 H02J 110.5 . . ?
H02I C025 H02J 108.7 . . ?
C024 C026 H02K 109.1 . . ?
C024 C026 H02L 109.1 . . ?
H02K C026 H02L 107.9 . . ?
C02E C026 C024 112.4(5) . . ?
C02E C026 H02K 109.1 . . ?
C02E C026 H02L 109.1 . . ?
H02M C027 H02N 108.0 . . ?
C02C C027 H02M 109.3 . . ?
C02C C027 H02N 109.3 . . ?
C02D C027 H02M 109.3 . . ?
C02D C027 H02N 109.3 . . ?
C02D C027 C02C 111.6(5) . . ?
C01V C028 H3AA 109.2 . . ?
C01V C028 HD 109.2 . . ?
H3AA C028 HD 107.9 . . ?
C02P C028 C01V 112.2(5) . . ?
C02P C028 H3AA 109.2 . . ?
C02P C028 HD 109.2 . . ?
H02O C029 H02P 107.8 . . ?
C02B C029 H02O 109.0 . . ?
C02B C029 H02P 109.0 . . ?
C02B C029 C02M 113.1(5) . . ?
C02M C029 H02O 109.0 . . ?
C02M C029 H02P 109.0 . . ?
C01X C02A H02Q 109.6 . . ?
C01X C02A H02R 109.6 . . ?
C01X C02A C02J 110.4(5) . . ?
H02Q C02A H02R 108.1 . . ?
C02J C02A H02Q 109.6 . . ?
C02J C02A H02R 109.6 . . ?
C01Q C02B C029 115.9(5) . . ?
C01Q C02B H02S 108.3 . . ?
C01Q C02B H02T 108.3 . . ?
C029 C02B H02S 108.3 . . ?
C029 C02B H02T 108.3 . . ?
H02S C02B H02T 107.4 . . ?
C027 C02C H02U 109.5 . . ?
C027 C02C H02V 109.5 . . ?
C027 C02C H02W 109.5 . . ?
H02U C02C H02V 109.5 . . ?
H02U C02C H02W 109.5 . . ?
H02V C02C H02W 109.5 . . ?
C01J C02D C027 114.5(5) . . ?
C01J C02D H02X 108.6 . . ?
C01J C02D H02Y 108.6 . . ?
C027 C02D H02X 108.6 . . ?
C027 C02D H02Y 108.6 . . ?
H02X C02D H02Y 107.6 . . ?
C026 C02E H02Z 109.5 . . ?
C026 C02E HE 109.5 . . ?
C026 C02E HF 109.5 . . ?
H02Z C02E HE 109.5 . . ?
H02Z C02E HF 109.5 . . ?
HE C02E HF 109.5 . . ?
H4AA C02F HG 109.5 . . ?
H4AA C02F HH 109.5 . . ?
HG C02F HH 109.5 . . ?
C02H C02F H4AA 109.5 . . ?
C02H C02F HG 109.5 . . ?
C02H C02F HH 109.5 . . ?
O00H C02G H5AA 109.5 . . ?
O00H C02G HI 109.5 . . ?
O00H C02G HJ 109.5 . . ?
H5AA C02G HI 109.5 . . ?
H5AA C02G HJ 109.5 . . ?
HI C02G HJ 109.5 . . ?
C02F C02H H6AA 108.4 . . ?
C02F C02H HK 108.4 . . ?
H6AA C02H HK 107.5 . . ?
C02L C02H C02F 115.4(6) . . ?
C02L C02H H6AA 108.4 . . ?
C02L C02H HK 108.4 . . ?
O006 C02I H02 110.2 . . ?
O006 C02I HL 110.2 . . ?
O006 C02I C02J 107.5(5) . . ?
H02 C02I HL 108.5 . . ?
C02J C02I H02 110.2 . . ?
C02J C02I HL 110.2 . . ?
C02A C02J H0AA 109.3 . . ?
C02A C02J HM 109.3 . . ?
C02I C02J C02A 111.8(5) . . ?
C02I C02J H0AA 109.3 . . ?
C02I C02J HM 109.3 . . ?
H0AA C02J HM 107.9 . . ?
O008 C02K H7AA 110.5 . . ?
O008 C02K HN 110.5 . . ?
O008 C02K C02S 106.2(5) . . ?
H7AA C02K HN 108.7 . . ?
C02S C02K H7AA 110.5 . . ?
C02S C02K HN 110.5 . . ?
C02H C02L H8AA 107.7 . . ?
C02H C02L HO 107.7 . . ?
H8AA C02L HO 107.1 . . ?
C02N C02L C02H 118.5(6) . . ?
C02N C02L H8AA 107.7 . . ?
C02N C02L HO 107.7 . . ?
C029 C02M H1AA 109.5 . . ?
C029 C02M HP 109.5 . . ?
C029 C02M HQ 109.5 . . ?
H1AA C02M HP 109.5 . . ?
H1AA C02M HQ 109.5 . . ?
HP C02M HQ 109.5 . . ?
O00G C02N C02L 109.5(5) . . ?
O00G C02N H9AA 109.8 . . ?
O00G C02N HR 109.8 . . ?
C02L C02N H9AA 109.8 . . ?
C02L C02N HR 109.8 . . ?
H9AA C02N HR 108.2 . . ?
C01Y C02O H0BA 109.5 . . ?
C01Y C02O HS 109.5 . . ?
C01Y C02O HT 109.5 . . ?
H0BA C02O HS 109.5 . . ?
H0BA C02O HT 109.5 . . ?
HS C02O HT 109.5 . . ?
C028 C02P H1BA 109.5 . . ?
C028 C02P HU 109.5 . . ?
C028 C02P HV 109.5 . . ?
H1BA C02P HU 109.5 . . ?
H1BA C02P HV 109.5 . . ?
HU C02P HV 109.5 . . ?
H2BA C02Q HW 109.5 . . ?
H2BA C02Q HX 109.5 . . ?
HW C02Q HX 109.5 . . ?
C02R C02Q H2BA 109.5 . . ?
C02R C02Q HW 109.5 . . ?
C02R C02Q HX 109.5 . . ?
C02Q C02R H3BA 108.5 . . ?
C02Q C02R HY 108.5 . . ?
C02Q C02R C02S 115.2(7) . . ?
H3BA C02R HY 107.5 . . ?
C02S C02R H3BA 108.5 . . ?
C02S C02R HY 108.5 . . ?
C02K C02S H4BA 109.1 . . ?
C02K C02S HZ 109.1 . . ?
C02R C02S C02K 112.5(6) . . ?
C02R C02S H4BA 109.1 . . ?
C02R C02S HZ 109.1 . . ?
H4BA C02S HZ 107.8 . . ?

loop_
_geom_bond_atom_site_label_1
_geom_bond_atom_site_label_2
_geom_bond_distance
_geom_bond_site_symmetry_2
_geom_bond_publ_flag
Br01 C00N 1.893(5) . ?
Br02 C00O 1.891(5) . ?
O005 C01I 1.369(6) . ?
O005 C023 1.434(7) . ?
O006 C01B 1.361(6) . ?
O006 C02I 1.455(8) . ?
O007 C01G 1.367(6) . ?
O007 C025 1.432(7) . ?
O008 C01P 1.367(6) . ?
O008 C02K 1.445(8) . ?
O009 C01F 1.368(6) . ?
O009 C01Q 1.443(7) . ?
O00A C013 1.374(6) . ?
O00A C01U 1.449(7) . ?
O00B C00Z 1.355(6) . ?
O00B C01J 1.446(7) . ?
O00C C00W 1.416(6) . ?
O00C C012 1.378(6) . ?
O00D C019 1.364(6) . ?
O00D C01O 1.447(7) . ?
O00E C014 1.379(6) . ?
O00E C01H 1.415(7) . ?
O00F C01C 1.373(6) . ?
O00F C020 1.424(7) . ?
O00G C01N 1.373(6) . ?
O00G C02N 1.416(8) . ?
O00H C01R 1.370(6) . ?
O00H C02G 1.421(8) . ?
O00I C01K 1.363(6) . ?
O00I C01Z 1.441(7) . ?
O00J C01T 1.371(7) . ?
O00J C01W 1.440(8) . ?
O00K C01L 1.377(6) . ?
O00K C022 1.423(8) . ?
C00L C00U 1.442(6) . ?
C00L C00Z 1.389(7) . ?
C00L C015 1.476(6) . ?
C00M C00T 1.429(6) . ?
C00M C010 1.478(6) . ?
C00M C019 1.388(7) . ?
C00N C00Y 1.418(7) . ?
C00N C014 1.355(7) . ?
C00O C012 1.367(7) . ?
C00O C017 1.399(7) . ?
C00P C00Q 1.441(6) . ?
C00P C018 1.471(6) . ?
C00P C01F 1.370(7) . ?
C00Q C011 1.417(6) . ?
C00Q C015 1.437(7) . ?
C00R C00V 1.428(7) . ?
C00R C01A 1.474(7) . ?
C00R C01N 1.368(7) . ?
C00S C011 1.415(7) . ?
C00S C01L 1.371(7) . ?
C00S Br2A 1.897(5) . ?
C00S Br2B 1.966(7) . ?
C00T C017 1.423(7) . ?
C00T C01A 1.433(7) . ?
C00U C00Y 1.411(7) . ?
C00U C018 1.438(7) . ?
C00V C00X 1.411(7) . ?
C00V C010 1.441(7) . ?
C00W H00A 0.9600 . ?
C00W H00B 0.9600 . ?
C00W H00C 0.9600 . ?
C00X C016 1.415(7) . ?
C00X C01S 1.437(8) . ?
C00Y C01E 1.419(7) . ?
C00Z C014 1.425(7) . ?
C010 C01I 1.397(7) . ?
C011 C021 1.414(7) . ?
C012 C019 1.424(7) . ?
C013 C01G 1.418(7) . ?
C013 C021 1.350(8) . ?
C015 C01G 1.383(7) . ?
C016 C01T 1.362(8) . ?
C016 Br1A 1.893(5) . ?
C016 Br1B 1.988(7) . ?
C017 C01D 1.422(7) . ?
C018 C01B 1.388(7) . ?
C01A C01P 1.385(7) . ?
C01B C01C 1.428(7) . ?
C01C C01E 1.362(8) . ?
C01D H01O 0.9300 . ?
C01D C01R 1.368(8) . ?
C01E H01E 0.9300 . ?
C01F C01L 1.414(7) . ?
C01H H01A 0.9600 . ?
C01H H01B 0.9600 . ?
C01H H01C 0.9600 . ?
C01I C01K 1.418(7) . ?
C01J H01D 0.9700 . ?
C01J H01F 0.9700 . ?
C01J C02D 1.513(7) . ?
C01K C01S 1.362(8) . ?
C01M H01P 0.9700 . ?
C01M H01Q 0.9700 . ?
C01M C01O 1.520(7) . ?
C01M C01Y 1.502(8) . ?
C01N C01T 1.413(8) . ?
C01O H01R 0.9700 . ?
C01O H01S 0.9700 . ?
C01P C01R 1.430(7) . ?
C01Q H01G 0.9700 . ?
C01Q H01H 0.9700 . ?
C01Q C02B 1.496(8) . ?
C01S H01T 0.9300 . ?
C01U H01I 0.9600 . ?
C01U H01J 0.9600 . ?
C01U H01K 0.9600 . ?
C01V H01U 0.9700 . ?
C01V H01V 0.9700 . ?
C01V C023 1.508(8) . ?
C01V C028 1.515(8) . ?
C01W H01W 0.9600 . ?
C01W H01X 0.9600 . ?
C01W H01Y 0.9600 . ?
C01X H01L 0.9600 . ?
C01X H01M 0.9600 . ?
C01X H01N 0.9600 . ?
C01X C02A 1.514(8) . ?
C01Y H01Z 0.9700 . ?
C01Y H 0.9700 . ?
C01Y C02O 1.532(8) . ?
C01Z H01 0.9600 . ?
C01Z HA 0.9600 . ?
C01Z HB 0.9600 . ?
C020 H02A 0.9600 . ?
C020 H02B 0.9600 . ?
C020 H02C 0.9600 . ?
C021 H021 0.9300 . ?
C022 H02D 0.9600 . ?
C022 H02E 0.9600 . ?
C022 H02F 0.9600 . ?
C023 H2AA 0.9700 . ?
C023 HC 0.9700 . ?
C024 H02G 0.9700 . ?
C024 H02H 0.9700 . ?
C024 C025 1.510(8) . ?
C024 C026 1.515(8) . ?
C025 H02I 0.9700 . ?
C025 H02J 0.9700 . ?
C026 H02K 0.9700 . ?
C026 H02L 0.9700 . ?
C026 C02E 1.505(9) . ?
C027 H02M 0.9700 . ?
C027 H02N 0.9700 . ?
C027 C02C 1.533(8) . ?
C027 C02D 1.517(8) . ?
C028 H3AA 0.9700 . ?
C028 HD 0.9700 . ?
C028 C02P 1.509(9) . ?
C029 H02O 0.9700 . ?
C029 H02P 0.9700 . ?
C029 C02B 1.501(8) . ?
C029 C02M 1.534(9) . ?
C02A H02Q 0.9700 . ?
C02A H02R 0.9700 . ?
C02A C02J 1.532(9) . ?
C02B H02S 0.9700 . ?
C02B H02T 0.9700 . ?
C02C H02U 0.9600 . ?
C02C H02V 0.9600 . ?
C02C H02W 0.9600 . ?
C02D H02X 0.9700 . ?
C02D H02Y 0.9700 . ?
C02E H02Z 0.9600 . ?
C02E HE 0.9600 . ?
C02E HF 0.9600 . ?
C02F H4AA 0.9600 . ?
C02F HG 0.9600 . ?
C02F HH 0.9600 . ?
C02F C02H 1.502(8) . ?
C02G H5AA 0.9600 . ?
C02G HI 0.9600 . ?
C02G HJ 0.9600 . ?
C02H H6AA 0.9700 . ?
C02H HK 0.9700 . ?
C02H C02L 1.495(9) . ?
C02I H02 0.9700 . ?
C02I HL 0.9700 . ?
C02I C02J 1.528(9) . ?
C02J H0AA 0.9700 . ?
C02J HM 0.9700 . ?
C02K H7AA 0.9700 . ?
C02K HN 0.9700 . ?
C02K C02S 1.502(9) . ?
C02L H8AA 0.9700 . ?
C02L HO 0.9700 . ?
C02L C02N 1.488(9) . ?
C02M H1AA 0.9600 . ?
C02M HP 0.9600 . ?
C02M HQ 0.9600 . ?
C02N H9AA 0.9700 . ?
C02N HR 0.9700 . ?
C02O H0BA 0.9600 . ?
C02O HS 0.9600 . ?
C02O HT 0.9600 . ?
C02P H1BA 0.9600 . ?
C02P HU 0.9600 . ?
C02P HV 0.9600 . ?
C02Q H2BA 0.9600 . ?
C02Q HW 0.9600 . ?
C02Q HX 0.9600 . ?
C02Q C02R 1.494(9) . ?
C02R H3BA 0.9700 . ?
C02R HY 0.9700 . ?
C02R C02S 1.494(11) . ?
C02S H4BA 0.9700 . ?
C02S HZ 0.9700 . ?

loop_
_geom_torsion_atom_site_label_1
_geom_torsion_atom_site_label_2
_geom_torsion_atom_site_label_3
_geom_torsion_atom_site_label_4
_geom_torsion
_geom_torsion_site_symmetry_1
_geom_torsion_site_symmetry_2
_geom_torsion_site_symmetry_3
_geom_torsion_site_symmetry_4
_geom_torsion_publ_flag
Br01 C00N C00Y C00U 177.9(4) . . . . ?
Br01 C00N C00Y C01E -3.2(8) . . . . ?
Br01 C00N C014 O00E -4.7(7) . . . . ?
Br01 C00N C014 C00Z 177.3(4) . . . . ?
Br02 C00O C012 O00C 5.7(7) . . . . ?
Br02 C00O C012 C019 -177.2(4) . . . . ?
Br02 C00O C017 C00T -176.8(4) . . . . ?
Br02 C00O C017 C01D 4.4(8) . . . . ?
O005 C01I C01K O00I -4.9(8) . . . . ?
O005 C01I C01K C01S 172.8(5) . . . . ?
O006 C01B C01C O00F 0.3(8) . . . . ?
O006 C01B C01C C01E -176.5(5) . . . . ?
O006 C02I C02J C02A 65.9(7) . . . . ?
O008 C01P C01R O00H -0.6(8) . . . . ?
O008 C01P C01R C01D 176.0(5) . . . . ?
O008 C02K C02S C02R 63.2(8) . . . . ?
O009 C01F C01L O00K 1.9(8) . . . . ?
O009 C01F C01L C00S 179.9(5) . . . . ?
O009 C01Q C02B C029 -58.8(8) . . . . ?
O00A C013 C01G O007 3.9(7) . . . . ?
O00A C013 C01G C015 179.0(5) . . . . ?
O00A C013 C021 C011 176.4(5) . . . . ?
O00B C00Z C014 O00E 2.2(8) . . . . ?
O00B C00Z C014 C00N -179.8(5) . . . . ?
O00B C01J C02D C027 -53.1(7) . . . . ?
O00C C012 C019 O00D -4.1(8) . . . . ?
O00C C012 C019 C00M 176.9(5) . . . . ?
O00F C01C C01E C00Y 178.8(6) . . . . ?
O00G C01N C01T O00J -2.4(9) . . . . ?
O00G C01N C01T C016 178.3(6) . . . . ?
O00I C01K C01S C00X -177.9(6) . . . . ?
C00L C00U C00Y C00N 9.5(8) . . . . ?
C00L C00U C00Y C01E -169.4(5) . . . . ?
C00L C00U C018 C00P -14.6(8) . . . . ?
C00L C00U C018 C01B 163.8(5) . . . . ?
C00L C00Z C014 O00E -178.1(5) . . . . ?
C00L C00Z C014 C00N -0.1(9) . . . . ?
C00L C015 C01G O007 3.7(8) . . . . ?
C00L C015 C01G C013 -171.3(5) . . . . ?
C00M C00T C017 C00O -11.7(8) . . . . ?
C00M C00T C017 C01D 167.2(5) . . . . ?
C00M C00T C01A C00R 16.4(8) . . . . ?
C00M C00T C01A C01P -162.1(5) . . . . ?
C00M C010 C01I O005 -1.3(8) . . . . ?
C00M C010 C01I C01K 173.2(5) . . . . ?
C00N C00Y C01E C01C -178.5(6) . . . . ?
C00O C012 C019 O00D 178.7(5) . . . . ?
C00O C012 C019 C00M -0.3(9) . . . . ?
C00O C017 C01D C01R 177.8(6) . . . . ?
C00P C00Q C011 C00S 8.2(8) . . . . ?
C00P C00Q C011 C021 -169.5(5) . . . . ?
C00P C00Q C015 C00L -13.8(8) . . . . ?
C00P C00Q C015 C01G 165.3(5) . . . . ?
C00P C018 C01B O006 4.7(8) . . . . ?
C00P C018 C01B C01C -170.6(5) . . . . ?
C00P C01F C01L O00K -177.0(6) . . . . ?
C00P C01F C01L C00S 1.0(9) . . . . ?
C00Q C00P C018 C00U 31.9(7) . . . . ?
C00Q C00P C018 C01B -146.4(5) . . . . ?
C00Q C00P C01F O009 -167.6(5) . . . . ?
C00Q C00P C01F C01L 11.1(8) . . . . ?
C00Q C011 C021 C013 -1.0(9) . . . . ?
C00Q C015 C01G O007 -175.4(5) . . . . ?
C00Q C015 C01G C013 9.6(8) . . . . ?
C00R C00V C00X C016 -9.3(8) . . . . ?
C00R C00V C00X C01S 164.6(5) . . . . ?
C00R C00V C010 C00M 16.1(8) . . . . ?
C00R C00V C010 C01I -162.0(5) . . . . ?
C00R C01A C01P O008 -5.3(9) . . . . ?
C00R C01A C01P C01R 172.3(5) . . . . ?
C00R C01N C01T O00J 175.0(6) . . . . ?
C00R C01N C01T C016 -4.3(10) . . . . ?
C00S C011 C021 C013 -178.6(6) . . . . ?
C00T C00M C010 C00V -31.0(7) . . . . ?
C00T C00M C010 C01I 146.9(5) . . . . ?
C00T C00M C019 O00D 171.3(5) . . . . ?
C00T C00M C019 C012 -9.8(8) . . . . ?
C00T C017 C01D C01R -1.0(9) . . . . ?
C00T C01A C01P O008 173.1(5) . . . . ?
C00T C01A C01P C01R -9.4(8) . . . . ?
C00U C00L C00Z O00B -171.3(5) . . . . ?
C00U C00L C00Z C014 9.0(8) . . . . ?
C00U C00L C015 C00Q 31.0(7) . . . . ?
C00U C00L C015 C01G -148.1(5) . . . . ?
C00U C00Y C01E C01C 0.4(9) . . . . ?
C00U C018 C01B O006 -173.5(5) . . . . ?
C00U C018 C01B C01C 11.1(8) . . . . ?
C00V C00R C01A C00T -31.5(7) . . . . ?
C00V C00R C01A C01P 146.9(5) . . . . ?
C00V C00R C01N O00G 170.0(5) . . . . ?
C00V C00R C01N C01T -7.2(8) . . . . ?
C00V C00X C016 C01T -2.5(9) . . . . ?
C00V C00X C016 Br1A -176.4(4) . . . . ?
C00V C00X C016 Br1B 158.0(5) . . . . ?
C00V C00X C01S C01K 3.4(9) . . . . ?
C00V C010 C01I O005 176.7(5) . . . . ?
C00V C010 C01I C01K -8.8(8) . . . . ?
C00W O00C C012 C00O -103.6(6) . . . . ?
C00W O00C C012 C019 79.2(6) . . . . ?
C00X C00V C010 C00M -165.3(5) . . . . ?
C00X C00V C010 C01I 16.6(8) . . . . ?
C00X C016 C01T O00J -170.0(6) . . . . ?
C00X C016 C01T C01N 9.3(10) . . . . ?
C00Y C00N C014 O00E 173.4(5) . . . . ?
C00Y C00N C014 C00Z -4.6(9) . . . . ?
C00Y C00U C018 C00P 166.5(5) . . . . ?
C00Y C00U C018 C01B -15.1(8) . . . . ?
C00Z O00B C01J C02D -172.8(5) . . . . ?
C00Z C00L C00U C00Y -13.9(8) . . . . ?
C00Z C00L C00U C018 167.2(5) . . . . ?
C00Z C00L C015 C00Q -153.3(5) . . . . ?
C00Z C00L C015 C01G 27.6(9) . . . . ?
C010 C00M C00T C017 -162.3(5) . . . . ?
C010 C00M C00T C01A 14.6(7) . . . . ?
C010 C00M C019 O00D -10.6(9) . . . . ?
C010 C00M C019 C012 168.3(5) . . . . ?
C010 C00V C00X C016 172.0(5) . . . . ?
C010 C00V C00X C01S -14.1(8) . . . . ?
C010 C01I C01K O00I -179.5(5) . . . . ?
C010 C01I C01K C01S -1.8(9) . . . . ?
C011 C00Q C015 C00L 168.2(5) . . . . ?
C011 C00Q C015 C01G -12.7(8) . . . . ?
C011 C00S C01L O00K 168.9(6) . . . . ?
C011 C00S C01L C01F -9.0(9) . . . . ?
C012 C00O C017 C00T 1.2(9) . . . . ?
C012 C00O C017 C01D -177.6(6) . . . . ?
C014 C00N C00Y C00U -0.1(9) . . . . ?
C014 C00N C00Y C01E 178.8(6) . . . . ?
C015 C00L C00U C00Y 162.2(5) . . . . ?
C015 C00L C00U C018 -16.7(7) . . . . ?
C015 C00L C00Z O00B 13.1(9) . . . . ?
C015 C00L C00Z C014 -166.6(5) . . . . ?
C015 C00Q C011 C00S -173.8(5) . . . . ?
C015 C00Q C011 C021 8.5(9) . . . . ?
C016 C00X C01S C01K 177.0(6) . . . . ?
C017 C00O C012 O00C -172.4(5) . . . . ?
C017 C00O C012 C019 4.7(9) . . . . ?
C017 C00T C01A C00R -166.6(5) . . . . ?
C017 C00T C01A C01P 14.9(8) . . . . ?
C017 C01D C01R O00H -177.0(6) . . . . ?
C017 C01D C01R C01P 6.8(9) . . . . ?
C018 C00P C00Q C011 160.5(5) . . . . ?
C018 C00P C00Q C015 -17.5(8) . . . . ?
C018 C00P C01F O009 16.5(9) . . . . ?
C018 C00P C01F C01L -164.8(6) . . . . ?
C018 C00U C00Y C00N -171.6(5) . . . . ?
C018 C00U C00Y C01E 9.4(8) . . . . ?
C018 C01B C01C O00F 175.7(5) . . . . ?
C018 C01B C01C C01E -1.2(9) . . . . ?
C019 O00D C01O C01M 171.8(5) . . . . ?
C019 C00M C00T C017 15.9(8) . . . . ?
C019 C00M C00T C01A -167.1(5) . . . . ?
C019 C00M C010 C00V 150.8(5) . . . . ?
C019 C00M C010 C01I -31.2(8) . . . . ?
C01A C00R C00V C00X -163.6(5) . . . . ?
C01A C00R C00V C010 15.0(7) . . . . ?
C01A C00R C01N O00G -12.5(9) . . . . ?
C01A C00R C01N C01T 170.3(6) . . . . ?
C01A C00T C017 C00O 171.3(5) . . . . ?
C01A C00T C017 C01D -9.8(8) . . . . ?
C01A C01P C01R O00H -178.2(5) . . . . ?
C01A C01P C01R C01D -1.6(9) . . . . ?
C01B O006 C02I C02J 135.5(5) . . . . ?
C01B C01C C01E C00Y -4.7(9) . . . . ?
C01F O009 C01Q C02B -179.4(5) . . . . ?
C01F C00P C00Q C011 -15.8(8) . . . . ?
C01F C00P C00Q C015 166.1(5) . . . . ?
C01F C00P C018 C00U -152.1(5) . . . . ?
C01F C00P C018 C01B 29.6(9) . . . . ?
C01G O007 C025 C024 -178.9(4) . . . . ?
C01G C013 C021 C011 -2.3(9) . . . . ?
C01H O00E C014 C00N 103.6(6) . . . . ?
C01H O00E C014 C00Z -78.4(7) . . . . ?
C01I O005 C023 C01V 177.6(4) . . . . ?
C01I C01K C01S C00X 4.6(9) . . . . ?
C01J O00B C00Z C00L 51.6(8) . . . . ?
C01J O00B C00Z C014 -128.7(5) . . . . ?
C01L C00S C011 C00Q 4.3(9) . . . . ?
C01L C00S C011 C021 -178.1(6) . . . . ?
C01N O00G C02N C02L -179.5(6) . . . . ?
C01N C00R C00V C00X 14.1(8) . . . . ?
C01N C00R C00V C010 -167.3(5) . . . . ?
C01N C00R C01A C00T 151.0(5) . . . . ?
C01N C00R C01A C01P -30.6(9) . . . . ?
C01O O00D C019 C00M -49.7(8) . . . . ?
C01O O00D C019 C012 131.3(5) . . . . ?
C01O C01M C01Y C02O 178.0(6) . . . . ?
C01P O008 C02K C02S -178.5(5) . . . . ?
C01Q O009 C01F C00P 51.2(8) . . . . ?
C01Q O009 C01F C01L -127.6(6) . . . . ?
C01S C00X C016 C01T -176.2(6) . . . . ?
C01S C00X C016 Br1A 9.9(9) . . . . ?
C01S C00X C016 Br1B -15.7(8) . . . . ?
C01U O00A C013 C01G 172.2(5) . . . . ?
C01U O00A C013 C021 -6.6(9) . . . . ?
C01W O00J C01T C016 -104.3(7) . . . . ?
C01W O00J C01T C01N 76.5(8) . . . . ?
C01X C02A C02J C02I 179.3(5) . . . . ?
C01Y C01M C01O O00D 53.7(7) . . . . ?
C01Z O00I C01K C01I -170.8(5) . . . . ?
C01Z O00I C01K C01S 11.6(9) . . . . ?
C020 O00F C01C C01B 171.3(6) . . . . ?
C020 O00F C01C C01E -12.0(9) . . . . ?
C021 C013 C01G O007 -177.3(5) . . . . ?
C021 C013 C01G C015 -2.2(9) . . . . ?
C022 O00K C01L C00S 106.1(7) . . . . ?
C022 O00K C01L C01F -75.9(7) . . . . ?
C023 O005 C01I C010 -102.4(6) . . . . ?
C023 O005 C01I C01K 82.9(6) . . . . ?
C023 C01V C028 C02P -166.3(6) . . . . ?
C025 O007 C01G C013 -82.0(6) . . . . ?
C025 O007 C01G C015 102.9(6) . . . . ?
C025 C024 C026 C02E 167.1(6) . . . . ?
C026 C024 C025 O007 -68.3(7) . . . . ?
C028 C01V C023 O005 67.1(7) . . . . ?
C02C C027 C02D C01J -177.4(6) . . . . ?
C02F C02H C02L C02N -178.6(7) . . . . ?
C02G O00H C01R C01D 13.6(9) . . . . ?
C02G O00H C01R C01P -170.1(6) . . . . ?
C02H C02L C02N O00G 51.5(11) . . . . ?
C02I O006 C01B C018 122.0(6) . . . . ?
C02I O006 C01B C01C -62.7(7) . . . . ?
C02K O008 C01P C01A -107.8(6) . . . . ?
C02K O008 C01P C01R 74.7(7) . . . . ?
C02M C029 C02B C01Q 175.9(6) . . . . ?
C02N O00G C01N C00R -75.8(8) . . . . ?
C02N O00G C01N C01T 101.5(7) . . . . ?
C02Q C02R C02S C02K 168.6(7) . . . . ?
Br1A C016 C01T O00J 4.1(9) . . . . ?
Br1A C016 C01T C01N -176.6(5) . . . . ?
Br2A C00S C011 C00Q -178.6(4) . . . . ?
Br2A C00S C011 C021 -0.9(8) . . . . ?
Br2A C00S C01L O00K -8.3(8) . . . . ?
Br2A C00S C01L C01F 173.8(5) . . . . ?
Br1B C016 C01T O00J 30.9(9) . . . . ?
Br1B C016 C01T C01N -149.9(5) . . . . ?
Br2B C00S C011 C00Q 154.7(5) . . . . ?
Br2B C00S C011 C021 -27.6(9) . . . . ?
Br2B C00S C01L O00K 15.5(8) . . . . ?
Br2B C00S C01L C01F -162.4(5) . . . . ?
